data_4511493
loop_
_publ_author_name
'Chen, Wen-Tong'
'Wang, Ming-Sheng'
'Cai, Li-Zhen'
'Xu, Gang'
'Akitsu, Takashiro'
'Akita-Tanaka, Motoko'
Guo,
'Huang, Jin-Shun'

_publ_section_title
;
 An Effective Approach to Layered Structures of Hybrid Prussian Blue
 Complexes:&#x2009; Monolayered
 [Sm(DMF)2(H2O)3(\m-CN)3M(CN)3]n&#x00B7;nH2O and Bilayered
 [Sm(DMF)(H2O)3(\m-CN)4M(CN)2]n&#x00B7;nH2O (M = Fe, Co)
;
_journal_issue 8
_journal_name_full 'Crystal Growth &amp; Design'
_journal_page_first 1738
_journal_paper_doi 10.1021/cg060199c
_journal_volume 6
_journal_year 2006
_chemical_formula_moiety Sm(DMF)(H2O)3Fe(CN)6.H2O
_chemical_formula_sum 'C9 H15 Fe N7 O5 Sm'
_chemical_formula_weight 507.48
_chemical_melting_point ?
_chemical_name_common Sm(DMF)(H2O)3Fe(CN)6.H2O
_chemical_name_systematic Sm(DMF)(H2O)3Fe(CN)6.H2O
_space_group_IT_number 2
_symmetry_cell_setting triclinic
_symmetry_space_group_name_Hall '-P 1'
_symmetry_space_group_name_H-M 'P -1'
_atom_sites_solution_hydrogens geom
_atom_sites_solution_primary direct
_atom_sites_solution_secondary difmap
_audit_creation_method SHELXL-97
_cell_angle_alpha 78.771(11)
_cell_angle_beta 85.126(11)
_cell_angle_gamma 79.362(11)
_cell_formula_units_Z 2
_cell_length_a 7.555(3)
_cell_length_b 9.136(4)
_cell_length_c 13.022(6)
_cell_measurement_temperature 293(2)
_cell_volume 865.3(7)
_computing_cell_refinement 'CrystalClear (Rigaku Corp., 2002)'
_computing_data_collection 'CrystalClear (Rigaku Corp., 2002)'
_computing_data_reduction 'CrystalClear (Rigaku Corp., 2002)'
_computing_publication_material 'Siemens SHELXTL^TM^ 5'
_computing_structure_refinement 'Siemens SHELXTL^TM^ 5'
_computing_structure_solution 'Siemens SHELXTL^TM^ 5'
_diffrn_ambient_temperature 293(2)
_diffrn_measured_fraction_theta_full 0.991
_diffrn_measured_fraction_theta_max 0.991
_diffrn_measurement_device_type 'Rigaku Mercury CCD'
_diffrn_measurement_method \w
_diffrn_radiation_monochromator graphite
_diffrn_radiation_source 'rotating-anode generator'
_diffrn_radiation_type MoK\a
_diffrn_radiation_wavelength 0.71073
_diffrn_reflns_av_R_equivalents 0.0417
_diffrn_reflns_av_sigmaI/netI 0.0739
_diffrn_reflns_limit_h_max 8
_diffrn_reflns_limit_h_min -6
_diffrn_reflns_limit_k_max 10
_diffrn_reflns_limit_k_min -10
_diffrn_reflns_limit_l_max 15
_diffrn_reflns_limit_l_min -15
_diffrn_reflns_number 5429
_diffrn_reflns_theta_full 25.03
_diffrn_reflns_theta_max 25.03
_diffrn_reflns_theta_min 3.04
_exptl_absorpt_coefficient_mu 4.230
_exptl_absorpt_correction_T_max 1.0000
_exptl_absorpt_correction_T_min 0.7471
_exptl_absorpt_correction_type multi-scan
_exptl_absorpt_process_details 'Sphere (Rigaku CrystalClear)'
_exptl_crystal_colour BROWN
_exptl_crystal_density_diffrn 1.948
_exptl_crystal_density_meas ?
_exptl_crystal_density_method 'not measured'
_exptl_crystal_description Platelet
_exptl_crystal_F_000 492
_exptl_crystal_size_max 0.10
_exptl_crystal_size_mid 0.10
_exptl_crystal_size_min 0.02
_refine_diff_density_max 1.212
_refine_diff_density_min -1.013
_refine_diff_density_rms 0.180
_refine_ls_extinction_coef 0
_refine_ls_extinction_method none
_refine_ls_goodness_of_fit_ref 1.058
_refine_ls_hydrogen_treatment mixed
_refine_ls_matrix_type full
_refine_ls_number_parameters 212
_refine_ls_number_reflns 3021
_refine_ls_number_restraints 1
_refine_ls_restrained_S_all 1.058
_refine_ls_R_factor_all 0.0565
_refine_ls_R_factor_gt 0.0436
_refine_ls_shift/su_max 0.001
_refine_ls_shift/su_mean 0.000
_refine_ls_structure_factor_coef Fsqd
_refine_ls_weighting_details 'calc w=1/[\s^2^(Fo^2^)+(0.0238P)^2^+2.1671P] where P=(Fo^2^+2Fc^2^)/3'
_refine_ls_weighting_scheme calc
_refine_ls_wR_factor_gt 0.0801
_refine_ls_wR_factor_ref 0.0867
_reflns_number_gt 2557
_reflns_number_total 3021
_reflns_threshold_expression >2sigma(I)
_cod_data_source_file cg060199csi20060406_060643.cif
_cod_data_source_block 2
_cod_depositor_comments
;
The following automatic conversions were performed:

'_chemical_melting_point' value 'not measured' was changed to '?' -
the value is undefined or not
given.

'_exptl_absorpt_correction_type' value 'Multi-scan' changed
to 'multi-scan' according to
/usr/data/users/saulius/automatic-downloads/retrospective/ACS/lib/dictionaries/cif_core.dic
dictionary named 'cif_core.dic' version 2.4.2 from 2011-04-26.

Automatic conversion script
Id: cif_fix_values 2281 2013-09-26 08:29:07Z andrius 

The following automatic conversions were performed:

'_exptl_crystal_density_meas' value 'not measured' was changed to '?'
- the value is perceived as not measured.

Automatic conversion script
Id: cif_fix_values 3008 2015-01-20 13:52:24Z robertas 
;
_cod_original_cell_volume 865.3(6)
_cod_original_sg_symbol_H-M P-1
_cod_database_code 4511493

loop_
_symmetry_equiv_pos_as_xyz
'x, y, z'
'-x, -y, -z'

loop_
_atom_site_label
_atom_site_type_symbol
_atom_site_fract_x
_atom_site_fract_y
_atom_site_fract_z
_atom_site_U_iso_or_equiv
_atom_site_adp_type
_atom_site_occupancy
_atom_site_symmetry_multiplicity
_atom_site_calc_flag
_atom_site_refinement_flags
Sm1 Sm 0.32475(4) 0.76410(3) 0.30384(2) 0.01737(8) Uani 1 1 d .
Fe1 Fe 0.72709(10) 0.22240(8) 0.27813(6) 0.01589(19) Uani 1 1 d .
C1 C 0.7294(8) 0.2632(6) 0.1263(5) 0.0274(16) Uani 1 1 d .
C2 C 0.7259(8) 0.1798(6) 0.4297(5) 0.0222(14) Uani 1 1 d .
C3 C 0.5705(9) 0.0752(6) 0.2830(5) 0.0251(15) Uani 1 1 d .
C4 C 0.8720(8) 0.3771(6) 0.2773(5) 0.0271(15) Uani 1 1 d .
C5 C 0.9405(8) 0.0698(6) 0.2755(5) 0.0242(15) Uani 1 1 d .
C6 C 0.5225(8) 0.3816(6) 0.2878(5) 0.0238(15) Uani 1 1 d .
N1 N 0.7400(8) 0.2856(6) 0.0379(4) 0.0410(16) Uani 1 1 d .
N2 N 0.7243(7) 0.1575(6) 0.5189(4) 0.0304(13) Uani 1 1 d .
N3 N 0.4757(7) -0.0095(5) 0.2883(4) 0.0347(14) Uani 1 1 d .
N4 N 0.9503(8) 0.4704(6) 0.2814(5) 0.0502(17) Uani 1 1 d .
N5 N 1.0713(7) -0.0193(5) 0.2765(4) 0.0309(14) Uani 1 1 d .
N6 N 0.4118(7) 0.4829(5) 0.2983(4) 0.0322(14) Uani 1 1 d .
O11 O 0.5242(6) 0.7643(5) 0.1572(3) 0.0348(12) Uani 1 1 d .
N11 N 0.7076(7) 0.7570(6) 0.0136(4) 0.0315(14) Uani 1 1 d .
C11 C 0.5987(8) 0.6996(7) 0.0869(5) 0.0302(16) Uani 1 1 d .
H11A H 0.5760 0.6033 0.0859 0.036 Uiso 1 1 calc R
C12 C 0.7829(10) 0.6775(8) -0.0724(6) 0.053(2) Uani 1 1 d .
H12A H 0.7440 0.5812 -0.0618 0.079 Uiso 1 1 calc R
H12B H 0.9122 0.6623 -0.0739 0.079 Uiso 1 1 calc R
H12C H 0.7417 0.7372 -0.1379 0.079 Uiso 1 1 calc R
C13 C 0.7526(10) 0.9074(7) 0.0127(6) 0.051(2) Uani 1 1 d .
H13A H 0.6961 0.9456 0.0733 0.076 Uiso 1 1 calc R
H13B H 0.7100 0.9755 -0.0496 0.076 Uiso 1 1 calc R
H13C H 0.8810 0.8993 0.0137 0.076 Uiso 1 1 calc R
O1W O 0.5984(6) 0.6573(5) 0.4014(4) 0.0493(14) Uani 1 1 d .
H1WA H 0.6239 0.7210 0.4315 0.074 Uiso 1 1 calc R
O2W O 0.1469(6) 0.7109(4) 0.1712(3) 0.0328(11) Uani 1 1 d .
H2WA H 0.0819 0.7892 0.1452 0.049 Uiso 1 1 calc R
O3W O 0.0917(6) 0.6390(5) 0.4070(3) 0.0366(12) Uani 1 1 d .
H3WA H 0.0211 0.7007 0.4351 0.055 Uiso 1 1 calc R
O4W O 0.7961(7) 0.7798(5) 0.5276(4) 0.0467(14) Uani 1 1 d D
H4WA H 0.775(9) 0.8613(15) 0.547(2) 0.05(2) Uiso 1 1 d D

loop_
_atom_site_aniso_label
_atom_site_aniso_U_11
_atom_site_aniso_U_22
_atom_site_aniso_U_33
_atom_site_aniso_U_23
_atom_site_aniso_U_13
_atom_site_aniso_U_12
Sm1 0.01639(15) 0.01678(15) 0.01942(15) -0.00563(12) 0.00144(12) -0.00267(12)
Fe1 0.0157(4) 0.0143(4) 0.0183(4) -0.0057(3) 0.0012(4) -0.0022(3)
C1 0.031(3) 0.027(3) 0.026(3) -0.007(3) 0.010(3) -0.010(3)
C2 0.018(3) 0.021(3) 0.031(3) -0.012(3) 0.004(3) -0.007(3)
C3 0.033(4) 0.019(3) 0.022(3) -0.009(3) 0.003(3) 0.002(3)
C4 0.024(3) 0.026(3) 0.035(3) -0.017(3) 0.006(3) -0.004(3)
C5 0.025(3) 0.023(3) 0.023(3) -0.002(3) 0.001(3) -0.003(3)
C6 0.026(3) 0.022(3) 0.024(3) -0.001(3) -0.001(3) -0.009(3)
N1 0.050(4) 0.044(3) 0.030(3) -0.007(3) 0.001(3) -0.011(3)
N2 0.036(3) 0.038(3) 0.020(3) -0.007(2) -0.002(3) -0.012(3)
N3 0.037(3) 0.027(3) 0.046(3) -0.019(3) 0.009(3) -0.014(3)
N4 0.058(4) 0.043(3) 0.062(4) -0.024(3) 0.011(3) -0.029(3)
N5 0.025(3) 0.023(3) 0.044(3) -0.011(3) -0.004(3) 0.002(2)
N6 0.027(3) 0.021(3) 0.046(3) -0.010(3) 0.001(3) 0.004(2)
O11 0.035(3) 0.046(3) 0.026(2) -0.016(2) 0.015(2) -0.012(2)
N11 0.033(3) 0.033(3) 0.026(3) -0.008(2) 0.011(3) -0.004(3)
C11 0.025(3) 0.038(4) 0.030(3) -0.012(3) 0.012(3) -0.010(3)
C12 0.044(5) 0.064(5) 0.048(5) -0.021(4) 0.017(4) -0.003(4)
C13 0.054(5) 0.033(4) 0.061(5) -0.002(4) 0.019(4) -0.018(4)
O1W 0.037(3) 0.045(3) 0.071(3) -0.033(3) -0.032(3) 0.016(2)
O2W 0.036(3) 0.034(2) 0.031(2) -0.013(2) -0.006(2) -0.001(2)
O3W 0.037(3) 0.037(2) 0.040(3) -0.017(2) 0.019(2) -0.016(2)
O4W 0.048(3) 0.040(3) 0.056(3) -0.025(2) 0.005(3) -0.004(2)

loop_
_atom_type_symbol
_atom_type_description
_atom_type_scat_dispersion_real
_atom_type_scat_dispersion_imag
_atom_type_scat_source
C C 0.0033 0.0016 'International Tables Vol C Tables 4.2.6.8 and 6.1.1.4'
H H 0.0000 0.0000 'International Tables Vol C Tables 4.2.6.8 and 6.1.1.4'
N N 0.0061 0.0033 'International Tables Vol C Tables 4.2.6.8 and 6.1.1.4'
O O 0.0106 0.0060 'International Tables Vol C Tables 4.2.6.8 and 6.1.1.4'
Fe Fe 0.3463 0.8444 'International Tables Vol C Tables 4.2.6.8 and 6.1.1.4'
Sm Sm -0.1638 3.4418 'International Tables Vol C Tables 4.2.6.8 and 6.1.1.4'

loop_
_geom_angle_atom_site_label_1
_geom_angle_atom_site_label_2
_geom_angle_atom_site_label_3
_geom_angle
_geom_angle_site_symmetry_1
_geom_angle_site_symmetry_3
O11 Sm1 O3W 144.99(15) . .
O11 Sm1 O2W 76.67(15) . .
O3W Sm1 O2W 76.39(15) . .
O11 Sm1 O1W 83.94(16) . .
O3W Sm1 O1W 103.76(16) . .
O2W Sm1 O1W 141.01(14) . .
O11 Sm1 N5 111.55(16) . 1_465
O3W Sm1 N5 82.16(16) . 1_465
O2W Sm1 N5 74.74(16) . 1_465
O1W Sm1 N5 144.25(16) . 1_465
O11 Sm1 N3 73.05(16) . 1_565
O3W Sm1 N3 141.81(15) . 1_565
O2W Sm1 N3 126.21(16) . 1_565
O1W Sm1 N3 77.81(17) . 1_565
N5 Sm1 N3 76.58(17) 1_465 1_565
O11 Sm1 N2 142.62(17) . 2_666
O3W Sm1 N2 70.41(16) . 2_666
O2W Sm1 N2 138.80(16) . 2_666
O1W Sm1 N2 72.09(16) . 2_666
N5 Sm1 N2 77.17(17) 1_465 2_666
N3 Sm1 N2 74.12(17) 1_565 2_666
O11 Sm1 N6 77.84(16) . .
O3W Sm1 N6 73.09(15) . .
O2W Sm1 N6 72.71(16) . .
O1W Sm1 N6 70.30(16) . .
N5 Sm1 N6 142.76(18) 1_465 .
N3 Sm1 N6 138.57(17) 1_565 .
N2 Sm1 N6 118.04(17) 2_666 .
C5 Fe1 C6 175.7(3) . .
C5 Fe1 C2 88.7(2) . .
C6 Fe1 C2 88.6(2) . .
C5 Fe1 C1 90.8(2) . .
C6 Fe1 C1 91.9(3) . .
C2 Fe1 C1 179.5(2) . .
C5 Fe1 C3 91.9(3) . .
C6 Fe1 C3 91.4(2) . .
C2 Fe1 C3 89.6(2) . .
C1 Fe1 C3 90.2(3) . .
C5 Fe1 C4 91.2(3) . .
C6 Fe1 C4 85.5(2) . .
C2 Fe1 C4 89.0(3) . .
C1 Fe1 C4 91.2(3) . .
C3 Fe1 C4 176.6(2) . .
N1 C1 Fe1 176.5(6) . .
N2 C2 Fe1 178.7(5) . .
N3 C3 Fe1 178.0(5) . .
N4 C4 Fe1 176.0(6) . .
N5 C5 Fe1 177.4(6) . .
N6 C6 Fe1 173.2(6) . .
C2 N2 Sm1 153.9(5) . 2_666
C3 N3 Sm1 168.2(5) . 1_545
C5 N5 Sm1 170.2(5) . 1_645
C6 N6 Sm1 148.7(5) . .
C11 O11 Sm1 148.7(4) . .
C11 N11 C12 121.5(6) . .
C11 N11 C13 120.3(5) . .
C12 N11 C13 118.2(5) . .
O11 C11 N11 124.3(6) . .
O11 C11 H11A 117.9 . .
N11 C11 H11A 117.9 . .
N11 C12 H12A 109.5 . .
N11 C12 H12B 109.5 . .
H12A C12 H12B 109.5 . .
N11 C12 H12C 109.5 . .
H12A C12 H12C 109.5 . .
H12B C12 H12C 109.5 . .
N11 C13 H13A 109.5 . .
N11 C13 H13B 109.5 . .
H13A C13 H13B 109.5 . .
N11 C13 H13C 109.5 . .
H13A C13 H13C 109.5 . .
H13B C13 H13C 109.5 . .
Sm1 O1W H1WA 109.5 . .
Sm1 O2W H2WA 109.5 . .
Sm1 O3W H3WA 109.5 . .
O4W O4W H4WA 0(10) 1 .

loop_
_geom_bond_atom_site_label_1
_geom_bond_atom_site_label_2
_geom_bond_distance
_geom_bond_site_symmetry_2
Sm1 O11 2.330(4) .
Sm1 O3W 2.440(4) .
Sm1 O2W 2.446(4) .
Sm1 O1W 2.462(5) .
Sm1 N5 2.480(5) 1_465
Sm1 N3 2.507(5) 1_565
Sm1 N2 2.526(5) 2_666
Sm1 N6 2.545(5) .
Fe1 C5 1.930(6) .
Fe1 C6 1.931(6) .
Fe1 C2 1.935(6) .
Fe1 C1 1.939(6) .
Fe1 C3 1.938(7) .
Fe1 C4 1.939(6) .
C1 N1 1.127(8) .
C2 N2 1.139(7) .
C3 N3 1.137(8) .
C4 N4 1.135(8) .
C5 N5 1.158(7) .
C6 N6 1.149(7) .
N2 Sm1 2.526(5) 2_666
N3 Sm1 2.507(5) 1_545
N5 Sm1 2.480(5) 1_645
O11 C11 1.227(7) .
N11 C11 1.301(7) .
N11 C12 1.471(8) .
N11 C13 1.473(8) .
C11 H11A 0.9300 .
C12 H12A 0.9600 .
C12 H12B 0.9600 .
C12 H12C 0.9600 .
C13 H13A 0.9600 .
C13 H13B 0.9600 .
C13 H13C 0.9600 .
O1W H1WA 0.8200 .
O2W H2WA 0.8200 .
O3W H3WA 0.8200 .
O4W O4W 0.000(14) 1
O4W H4WA 0.817(10) .

loop_
_geom_hbond_atom_site_label_D
_geom_hbond_atom_site_label_H
_geom_hbond_atom_site_label_A
_geom_hbond_distance_DH
_geom_hbond_distance_HA
_geom_hbond_distance_DA
_geom_hbond_angle_DHA
_geom_hbond_site_symmetry_A
O1W H1WA N2 0.82 2.74 2.936(7) 95.9 2_666
O1W H1WA O4W 0.82 2.08 2.816(7) 148.6 1
O2W H2WA N5 0.82 2.66 2.990(6) 105.8 1_465
O3W H3WA O4W 0.82 2.10 2.870(6) 157.0 1_455
